data_4087308
loop_
_publ_author_name
'Ib\'a\~nez, Susana'
'Poyatos, Macarena'
'Peris, Eduardo'

_publ_section_title
;
 Gold Catalysts with Polyaromatic-NHC ligands. Enhancement of Activity by
 Addition of Pyrene
;
_journal_issue 7
_journal_name_full Organometallics
_journal_page_first 1447
_journal_paper_doi 10.1021/acs.organomet.7b00172
_journal_volume 36
_journal_year 2017
_chemical_formula_moiety 'C33 H42 Au Cl N2'
_chemical_formula_sum 'C33 H42 Au Cl N2'
_chemical_formula_weight 699.10
_space_group_crystal_system monoclinic
_space_group_IT_number 14
_space_group_name_Hall '-P 2ybc'
_space_group_name_H-M_alt 'P 1 21/c 1'
_symmetry_space_group_name_Hall '-P 2ybc'
_symmetry_space_group_name_H-M 'P 1 21/c 1'
_atom_sites_solution_hydrogens geom
_audit_creation_date 2017-01-27
_audit_creation_method
;
Olex2 1.2
(compiled 2017.01.04 svn.r3372 for OlexSys, GUI svn.r5292)
;
_cell_angle_alpha 90
_cell_angle_beta 103.854(4)
_cell_angle_gamma 90
_cell_formula_units_Z 4
_cell_length_a 12.9193(5)
_cell_length_b 13.3743(4)
_cell_length_c 17.9921(6)
_cell_measurement_reflns_used 21384
_cell_measurement_temperature 200.0(3)
_cell_measurement_theta_max 29.0050
_cell_measurement_theta_min 3.2410
_cell_volume 3018.36(19)
_computing_cell_refinement 'CrysAlisPro 1.171.38.41r (Rigaku OD, 2015)'
_computing_data_collection 'CrysAlisPro 1.171.38.41r (Rigaku OD, 2015)'
_computing_data_reduction 'CrysAlisPro 1.171.38.41r (Rigaku OD, 2015)'
_computing_molecular_graphics 'Olex2 (Dolomanov et al., 2009)'
_computing_publication_material 'Olex2 (Dolomanov et al., 2009)'
_computing_structure_refinement 'ShelXL (Sheldrick, 2015)'
_computing_structure_solution
;
Superflip (Palatinus & Chapuis, 2007;Palatinus & van der Lee, 2008;
Palatinus et al., 2012)
;
_diffrn_ambient_temperature 200.0(3)
_diffrn_detector_area_resol_mean 10.4051
_diffrn_detector_type Atlas
_diffrn_measured_fraction_theta_full 0.999
_diffrn_measured_fraction_theta_max 0.947
_diffrn_measurement_details
;
List of Runs (angles in degrees, time in seconds):

  # Type    Start    End  Width  t~exp~   \w     \q     \k     \f   Frames
--------------------------------------------------------------------------
  1  \w    -20.00  30.25   0.67    7.50    --  -10.50 -99.00-180.00   75
  2  \w    -20.00  51.69   0.67    7.50    --   11.36 -99.00 -60.00  107
  3  \w    -15.00  87.51   0.67    7.50    --   11.36  37.00-150.00  153
  4  \w    -18.00  84.51   0.67    7.50    --   11.36  57.00  90.00  153
  5  \w    -65.00  37.51   0.67    7.50    --   11.36 -37.00 -30.00  153
  6  \w    -67.00  44.22   0.67    7.50    --   11.36 -77.00-120.00  166
  7  \w    -70.00  57.30   0.67    7.50    --   11.36 -19.00-150.00  190
  8  \w    -20.00  16.18   0.67    7.50    --  -10.50 -99.00 -90.00   54
  9  \w    -65.00  37.51   0.67    7.50    --   11.36 -37.00  90.00  153
;
_diffrn_measurement_device 'four-circle diffractometer'
_diffrn_measurement_device_type 'SuperNova, Dual, Cu at zero, Atlas'
_diffrn_measurement_method '\w scans'
_diffrn_radiation_type MoK\a
_diffrn_radiation_wavelength 0.71073
_diffrn_reflns_av_R_equivalents 0.0415
_diffrn_reflns_av_unetI/netI 0.0235
_diffrn_reflns_Laue_measured_fraction_full 0.999
_diffrn_reflns_Laue_measured_fraction_max 0.947
_diffrn_reflns_limit_h_max 17
_diffrn_reflns_limit_h_min -17
_diffrn_reflns_limit_k_max 18
_diffrn_reflns_limit_k_min -17
_diffrn_reflns_limit_l_max 24
_diffrn_reflns_limit_l_min -24
_diffrn_reflns_number 63612
_diffrn_reflns_point_group_measured_fraction_full 0.999
_diffrn_reflns_point_group_measured_fraction_max 0.947
_diffrn_reflns_theta_full 25.242
_diffrn_reflns_theta_max 29.222
_diffrn_reflns_theta_min 2.930
_exptl_absorpt_coefficient_mu 4.986
_exptl_absorpt_correction_T_max 1.00000
_exptl_absorpt_correction_T_min 0.53917
_exptl_absorpt_correction_type multi-scan
_exptl_absorpt_process_details
;
CrysAlisPro 1.171.38.41r (Rigaku Oxford Diffraction, 2015)
Empirical absorption correction using spherical harmonics,
 implemented in SCALE3 ABSPACK scaling algorithm.
;
_exptl_crystal_colour 'clear light yellow'
_exptl_crystal_colour_lustre clear
_exptl_crystal_colour_modifier light
_exptl_crystal_colour_primary yellow
_exptl_crystal_density_diffrn 1.538
_exptl_crystal_description prism
_exptl_crystal_F_000 1400
_exptl_crystal_size_max 0.42
_exptl_crystal_size_mid 0.169
_exptl_crystal_size_min 0.131
_refine_diff_density_max 1.030
_refine_diff_density_min -0.946
_refine_diff_density_rms 0.092
_refine_ls_extinction_method none
_refine_ls_goodness_of_fit_ref 1.049
_refine_ls_hydrogen_treatment constr
_refine_ls_matrix_type full
_refine_ls_number_parameters 342
_refine_ls_number_reflns 7777
_refine_ls_number_restraints 0
_refine_ls_restrained_S_all 1.049
_refine_ls_R_factor_all 0.0386
_refine_ls_R_factor_gt 0.0287
_refine_ls_shift/su_max 0.001
_refine_ls_shift/su_mean 0.000
_refine_ls_structure_factor_coef Fsqd
_refine_ls_weighting_details 'w=1/[\s^2^(Fo^2^)+(0.0310P)^2^+3.6760P] where P=(Fo^2^+2Fc^2^)/3'
_refine_ls_weighting_scheme calc
_refine_ls_wR_factor_gt 0.0657
_refine_ls_wR_factor_ref 0.0709
_reflns_Friedel_coverage 0.000
_reflns_number_gt 6600
_reflns_number_total 7777
_reflns_threshold_expression 'I > 2\s(I)'
_cod_data_source_file om7b00172_si_002.cif
_cod_data_source_block str1877
_cod_original_cell_volume 3018.33(18)
_cod_database_code 4087308
_shelx_shelxl_version_number 2014/7
_shelx_space_group_comment
;
The symmetry employed for this shelxl refinement is uniquely defined
by the following loop, which should always be used as a source of
symmetry information in preference to the above space-group names.
They are only intended as comments.
;
_olex2_refinement_description
;
1. Fixed Uiso
 At 1.2 times of:
  All C(H) groups, All C(H,H) groups
 At 1.5 times of:
  All C(H,H,H) groups
2.a Secondary CH2 refined with riding coordinates:
 C2(H2A,H2B), C6(H6A,H6B), C3(H3A,H3B), C4(H4A,H4B), C8(H8A,H8B), C7(H7A,H7B)
2.b Aromatic/amide H refined with riding coordinates:
 C20(H20), C15(H15), C12(H12), C23(H23), C24(H24), C25(H25)
2.c Idealised Me refined as rotating group:
 C33(H33A,H33B,H33C), C29(H29A,H29B,H29C), C27(H27A,H27B,H27C), C31(H31A,H31B,
 H31C), C28(H28A,H28B,H28C), C5(H5A,H5B,H5C), C9(H9A,H9B,H9C), C32(H32A,H32B,
 H32C)
;
_olex2_submission_special_instructions 'No special instructions were received'
_oxdiff_exptl_absorpt_empirical_details
;
Empirical correction (ABSPACK) includes:
- Absorption correction using spherical harmonics
- Frame scaling
;

loop_
_space_group_symop_operation_xyz
'x, y, z'
'-x, y+1/2, -z+1/2'
'-x, -y, -z'
'x, -y-1/2, z-1/2'

loop_
_atom_site_label
_atom_site_type_symbol
_atom_site_fract_x
_atom_site_fract_y
_atom_site_fract_z
_atom_site_U_iso_or_equiv
_atom_site_adp_type
_atom_site_occupancy
_atom_site_site_symmetry_order
_atom_site_calc_flag
_atom_site_refinement_flags_posn
Au1 Au 0.26060(2) 0.42037(2) 0.45619(2) 0.03671(5) Uani 1 1 d .
Cl1 Cl 0.30065(8) 0.33367(7) 0.56833(5) 0.0496(2) Uani 1 1 d .
N1 N 0.2893(2) 0.58286(17) 0.35059(15) 0.0326(5) Uani 1 1 d .
C1 C 0.2290(3) 0.5040(2) 0.36215(17) 0.0342(6) Uani 1 1 d .
N2 N 0.1441(2) 0.50074(18) 0.30228(14) 0.0344(5) Uani 1 1 d .
C13 C 0.2690(2) 0.7218(2) 0.24860(16) 0.0300(6) Uani 1 1 d .
C10 C 0.2399(2) 0.6318(2) 0.28275(16) 0.0306(6) Uani 1 1 d .
C33 C -0.2832(3) 0.5834(3) 0.0531(2) 0.0574(11) Uani 1 1 d .
H33A H -0.2767 0.5900 0.1082 0.086 Uiso 1 1 calc GR
H33B H -0.3476 0.5453 0.0300 0.086 Uiso 1 1 calc GR
H33C H -0.2878 0.6500 0.0298 0.086 Uiso 1 1 calc GR
C17 C 0.1940(2) 0.7548(2) 0.18128(16) 0.0285(6) Uani 1 1 d .
C21 C 0.2140(2) 0.8454(2) 0.14639(17) 0.0325(6) Uani 1 1 d .
C18 C 0.0993(2) 0.6988(2) 0.14802(16) 0.0291(6) Uani 1 1 d .
C20 C 0.3066(2) 0.9004(2) 0.17837(18) 0.0346(6) Uani 1 1 d .
H20 H 0.3187 0.9617 0.1552 0.042 Uiso 1 1 calc R
C11 C 0.1482(2) 0.5791(2) 0.25166(18) 0.0319(6) Uani 1 1 d .
C14 C 0.0744(2) 0.6085(2) 0.18162(17) 0.0308(6) Uani 1 1 d .
C15 C -0.0173(2) 0.5559(2) 0.14529(19) 0.0360(7) Uani 1 1 d .
H15 H -0.0339 0.4955 0.1677 0.043 Uiso 1 1 calc R
C19 C -0.0854(2) 0.5887(2) 0.0774(2) 0.0368(7) Uani 1 1 d .
C16 C 0.3803(2) 0.8679(2) 0.24235(17) 0.0323(6) Uani 1 1 d .
C26 C 0.4837(3) 0.9254(2) 0.2768(2) 0.0389(7) Uani 1 1 d .
C12 C 0.3606(2) 0.7785(2) 0.27635(17) 0.0322(6) Uani 1 1 d .
H12 H 0.4115 0.7554 0.3202 0.039 Uiso 1 1 calc R
C29 C 0.5042(3) 0.9292(3) 0.3635(2) 0.0519(9) Uani 1 1 d .
H29A H 0.4416 0.9570 0.3779 0.078 Uiso 1 1 calc GR
H29B H 0.5663 0.9716 0.3841 0.078 Uiso 1 1 calc GR
H29C H 0.5179 0.8615 0.3843 0.078 Uiso 1 1 calc GR
C2 C 0.3863(2) 0.6110(2) 0.40843(17) 0.0331(6) Uani 1 1 d .
H2A H 0.4409 0.6345 0.3821 0.040 Uiso 1 1 calc R
H2B H 0.4150 0.5512 0.4389 0.040 Uiso 1 1 calc R
C27 C 0.4774(4) 1.0331(3) 0.2483(3) 0.0776(16) Uani 1 1 d .
H27A H 0.4672 1.0336 0.1925 0.116 Uiso 1 1 calc GR
H27B H 0.5437 1.0681 0.2721 0.116 Uiso 1 1 calc GR
H27C H 0.4172 1.0669 0.2619 0.116 Uiso 1 1 calc GR
C22 C 0.0288(2) 0.7334(2) 0.07996(17) 0.0324(6) Uani 1 1 d .
C31 C -0.1933(3) 0.5222(4) -0.0468(3) 0.0716(14) Uani 1 1 d .
H31A H -0.2501 0.4753 -0.0700 0.107 Uiso 1 1 calc GR
H31B H -0.1254 0.4987 -0.0557 0.107 Uiso 1 1 calc GR
H31C H -0.2098 0.5885 -0.0698 0.107 Uiso 1 1 calc GR
C6 C 0.0596(3) 0.4240(2) 0.2952(2) 0.0448(8) Uani 1 1 d .
H6A H -0.0107 0.4569 0.2777 0.054 Uiso 1 1 calc R
H6B H 0.0630 0.3952 0.3464 0.054 Uiso 1 1 calc R
C28 C 0.5774(3) 0.8724(4) 0.2560(3) 0.0821(17) Uani 1 1 d .
H28A H 0.5829 0.8041 0.2764 0.123 Uiso 1 1 calc GR
H28B H 0.6433 0.9089 0.2781 0.123 Uiso 1 1 calc GR
H28C H 0.5660 0.8700 0.2002 0.123 Uiso 1 1 calc GR
C23 C -0.0625(2) 0.6776(2) 0.04638(18) 0.0369(7) Uani 1 1 d .
H23 H -0.1096 0.7019 0.0011 0.044 Uiso 1 1 calc R
C24 C 0.1396(3) 0.8792(3) 0.07870(19) 0.0390(7) Uani 1 1 d .
H24 H 0.1523 0.9407 0.0559 0.047 Uiso 1 1 calc R
C25 C 0.0518(3) 0.8253(3) 0.04674(18) 0.0392(7) Uani 1 1 d .
H25 H 0.0045 0.8489 0.0013 0.047 Uiso 1 1 calc R
C3 C 0.3660(2) 0.6918(2) 0.46157(18) 0.0365(7) Uani 1 1 d .
H3A H 0.3054 0.6719 0.4831 0.044 Uiso 1 1 calc R
H3B H 0.3463 0.7544 0.4323 0.044 Uiso 1 1 calc R
C30 C -0.1849(3) 0.5285(3) 0.0392(2) 0.0485(9) Uani 1 1 d .
C4 C 0.4632(3) 0.7104(3) 0.5264(2) 0.0504(9) Uani 1 1 d .
H4A H 0.4797 0.6488 0.5575 0.060 Uiso 1 1 calc R
H4B H 0.5250 0.7250 0.5045 0.060 Uiso 1 1 calc R
C8 C 0.1518(4) 0.2652(3) 0.2716(3) 0.0632(11) Uani 1 1 d .
H8A H 0.1418 0.2393 0.3210 0.076 Uiso 1 1 calc R
H8B H 0.2225 0.2980 0.2814 0.076 Uiso 1 1 calc R
C5 C 0.4488(3) 0.7957(3) 0.5778(2) 0.0580(10) Uani 1 1 d .
H5A H 0.4376 0.8580 0.5482 0.087 Uiso 1 1 calc GR
H5B H 0.5126 0.8020 0.6198 0.087 Uiso 1 1 calc GR
H5C H 0.3867 0.7826 0.5988 0.087 Uiso 1 1 calc GR
C7 C 0.0673(3) 0.3399(3) 0.2405(2) 0.0521(9) Uani 1 1 d .
H7A H -0.0022 0.3051 0.2263 0.062 Uiso 1 1 calc R
H7B H 0.0812 0.3690 0.1932 0.062 Uiso 1 1 calc R
C9 C 0.1489(6) 0.1779(4) 0.2160(3) 0.0961(19) Uani 1 1 d .
H9A H 0.1812 0.1987 0.1744 0.144 Uiso 1 1 calc GR
H9B H 0.0748 0.1578 0.1946 0.144 Uiso 1 1 calc GR
H9C H 0.1889 0.1212 0.2433 0.144 Uiso 1 1 calc GR
C32 C -0.1816(5) 0.4236(4) 0.0716(5) 0.138(4) Uani 1 1 d .
H32A H -0.1834 0.4271 0.1257 0.206 Uiso 1 1 calc GR
H32B H -0.1159 0.3903 0.0670 0.206 Uiso 1 1 calc GR
H32C H -0.2434 0.3857 0.0432 0.206 Uiso 1 1 calc GR

loop_
_atom_site_aniso_label
_atom_site_aniso_U_11
_atom_site_aniso_U_22
_atom_site_aniso_U_33
_atom_site_aniso_U_23
_atom_site_aniso_U_13
_atom_site_aniso_U_12
Au1 0.04712(8) 0.03257(7) 0.03234(7) 0.00356(5) 0.01327(6) 0.00022(5)
Cl1 0.0626(5) 0.0522(5) 0.0343(4) 0.0081(4) 0.0119(4) -0.0035(4)
N1 0.0354(13) 0.0306(13) 0.0313(13) 0.0029(10) 0.0070(11) -0.0004(10)
C1 0.0411(17) 0.0314(15) 0.0319(15) 0.0031(12) 0.0121(13) -0.0002(13)
N2 0.0396(14) 0.0305(13) 0.0332(13) 0.0042(10) 0.0090(11) -0.0060(11)
C13 0.0302(14) 0.0311(14) 0.0298(14) 0.0009(11) 0.0095(12) -0.0016(11)
C10 0.0331(15) 0.0301(14) 0.0290(14) 0.0013(11) 0.0079(12) -0.0016(11)
C33 0.0329(18) 0.088(3) 0.054(2) -0.011(2) 0.0141(17) -0.0181(18)
C17 0.0262(13) 0.0332(14) 0.0282(13) -0.0016(11) 0.0104(11) -0.0019(11)
C21 0.0293(14) 0.0347(15) 0.0337(15) 0.0025(12) 0.0076(12) -0.0026(12)
C18 0.0288(14) 0.0295(14) 0.0302(14) -0.0030(11) 0.0098(12) -0.0026(11)
C20 0.0346(16) 0.0333(15) 0.0368(16) 0.0044(12) 0.0102(13) -0.0087(12)
C11 0.0349(15) 0.0277(14) 0.0338(15) 0.0014(12) 0.0097(13) -0.0052(11)
C14 0.0308(15) 0.0311(14) 0.0317(14) -0.0025(12) 0.0100(12) -0.0037(12)
C15 0.0348(16) 0.0294(14) 0.0434(17) -0.0025(13) 0.0087(14) -0.0055(12)
C19 0.0274(15) 0.0363(16) 0.0447(18) -0.0063(13) 0.0044(13) -0.0022(12)
C16 0.0284(14) 0.0372(16) 0.0322(15) -0.0013(12) 0.0090(12) -0.0058(12)
C26 0.0333(16) 0.0455(18) 0.0380(17) 0.0007(14) 0.0086(14) -0.0115(13)
C12 0.0301(14) 0.0378(16) 0.0286(14) 0.0021(12) 0.0067(12) -0.0042(12)
C29 0.054(2) 0.057(2) 0.0418(19) -0.0069(16) 0.0057(17) -0.0218(17)
C2 0.0321(15) 0.0348(15) 0.0304(15) 0.0042(12) 0.0035(12) 0.0031(12)
C27 0.073(3) 0.066(3) 0.076(3) 0.025(2) -0.017(2) -0.043(2)
C22 0.0279(14) 0.0366(15) 0.0329(15) -0.0009(12) 0.0074(12) 0.0001(12)
C31 0.038(2) 0.101(4) 0.074(3) -0.049(3) 0.0097(19) -0.016(2)
C6 0.053(2) 0.0397(18) 0.0413(18) 0.0048(14) 0.0114(16) -0.0166(15)
C28 0.038(2) 0.110(4) 0.103(4) -0.056(3) 0.027(2) -0.022(2)
C23 0.0292(15) 0.0408(17) 0.0366(16) -0.0024(13) -0.0005(13) 0.0010(13)
C24 0.0371(17) 0.0409(17) 0.0381(17) 0.0111(14) 0.0069(14) -0.0041(14)
C25 0.0343(16) 0.0463(18) 0.0333(16) 0.0083(14) 0.0010(13) -0.0009(14)
C3 0.0358(16) 0.0382(16) 0.0354(16) 0.0007(13) 0.0084(13) 0.0036(13)
C30 0.0322(17) 0.0418(19) 0.063(2) -0.0044(17) -0.0058(16) -0.0067(14)
C4 0.050(2) 0.053(2) 0.0417(19) -0.0046(16) -0.0012(16) 0.0057(17)
C8 0.072(3) 0.053(2) 0.072(3) 0.005(2) 0.032(2) 0.001(2)
C5 0.065(3) 0.057(2) 0.047(2) -0.0108(18) 0.0034(19) -0.0053(19)
C7 0.069(2) 0.0371(18) 0.049(2) 0.0020(16) 0.0114(19) -0.0122(17)
C9 0.146(5) 0.063(3) 0.106(4) 0.002(3) 0.081(4) 0.016(3)
C32 0.097(4) 0.053(3) 0.201(8) 0.036(4) -0.084(5) -0.046(3)

loop_
_atom_type_symbol
_atom_type_description
_atom_type_scat_dispersion_real
_atom_type_scat_dispersion_imag
_atom_type_scat_source
C C 0.0033 0.0016 'International Tables Vol C Tables 4.2.6.8 and 6.1.1.4'
H H 0.0000 0.0000 'International Tables Vol C Tables 4.2.6.8 and 6.1.1.4'
Au Au -2.0133 8.8022 'International Tables Vol C Tables 4.2.6.8 and 6.1.1.4'
Cl Cl 0.1484 0.1585 'International Tables Vol C Tables 4.2.6.8 and 6.1.1.4'
N N 0.0061 0.0033 'International Tables Vol C Tables 4.2.6.8 and 6.1.1.4'

loop_
_exptl_crystal_face_index_h
_exptl_crystal_face_index_k
_exptl_crystal_face_index_l
_exptl_crystal_face_perp_dist
1 17 -10 0.0724
-5 15 -11 0.0950
-11 -15 4 0.1099
-1 -17 10 0.0588
8 -13 12 0.1212
9 16 -5 0.1507
4 -3 -25 0.0479
-9 1 24 0.0950
4 6 21 0.1025
16 8 -1 0.2153
-4 3 -22 0.0838
12 11 -17 0.1569
-15 -11 10 0.1260
0 19 3 0.0793
-9 16 1 0.1100
10 -16 -1 0.1273
-3 16 14 0.0767
3 15 12 0.0950
-14 11 12 0.1327

loop_
_geom_angle_atom_site_label_1
_geom_angle_atom_site_label_2
_geom_angle_atom_site_label_3
_geom_angle
C1 Au1 Cl1 176.30(9)
C1 N1 C10 109.9(3)
C1 N1 C2 120.8(3)
C10 N1 C2 129.1(2)
N1 C1 Au1 124.1(2)
N2 C1 Au1 128.9(2)
N2 C1 N1 106.9(3)
C1 N2 C11 110.4(2)
C1 N2 C6 122.4(3)
C11 N2 C6 127.2(3)
C17 C13 C10 115.2(2)
C12 C13 C10 126.0(3)
C12 C13 C17 118.8(3)
N1 C10 C13 130.7(3)
C11 C10 N1 106.5(2)
C11 C10 C13 122.7(3)
C13 C17 C18 122.0(3)
C21 C17 C13 118.8(3)
C21 C17 C18 119.2(3)
C17 C21 C24 119.4(3)
C20 C21 C17 119.6(3)
C20 C21 C24 121.0(3)
C14 C18 C17 121.5(3)
C22 C18 C17 119.8(3)
C22 C18 C14 118.7(3)
C16 C20 C21 121.9(3)
N2 C11 C14 130.9(3)
C10 C11 N2 106.4(3)
C10 C11 C14 122.7(3)
C18 C14 C11 115.7(3)
C15 C14 C18 118.8(3)
C15 C14 C11 125.5(3)
C19 C15 C14 122.5(3)
C15 C19 C30 120.9(3)
C23 C19 C15 118.4(3)
C23 C19 C30 120.7(3)
C20 C16 C26 122.6(3)
C20 C16 C12 118.3(3)
C12 C16 C26 119.0(3)
C29 C26 C16 110.6(3)
C29 C26 C27 107.2(3)
C29 C26 C28 108.3(4)
C27 C26 C16 111.4(3)
C28 C26 C16 109.4(3)
C28 C26 C27 109.8(4)
C13 C12 C16 122.6(3)
N1 C2 C3 112.5(2)
C18 C22 C25 119.2(3)
C23 C22 C18 119.9(3)
C23 C22 C25 121.0(3)
N2 C6 C7 114.1(3)
C19 C23 C22 121.7(3)
C25 C24 C21 121.1(3)
C24 C25 C22 121.3(3)
C2 C3 C4 111.6(3)
C19 C30 C33 108.2(3)
C31 C30 C33 109.2(3)
C31 C30 C19 109.5(3)
C32 C30 C33 109.1(5)
C32 C30 C19 111.7(3)
C32 C30 C31 109.1(5)
C5 C4 C3 113.3(3)
C7 C8 C9 111.4(4)
C8 C7 C6 114.3(3)

loop_
_geom_bond_atom_site_label_1
_geom_bond_atom_site_label_2
_geom_bond_distance
Au1 Cl1 2.2766(8)
Au1 C1 1.987(3)
N1 C1 1.356(4)
N1 C10 1.397(4)
N1 C2 1.474(4)
C1 N2 1.341(4)
N2 C11 1.397(4)
N2 C6 1.482(4)
C13 C10 1.442(4)
C13 C17 1.428(4)
C13 C12 1.393(4)
C10 C11 1.378(4)
C33 C30 1.538(5)
C17 C21 1.416(4)
C17 C18 1.436(4)
C21 C20 1.405(4)
C21 C24 1.432(4)
C18 C14 1.422(4)
C18 C22 1.417(4)
C20 C16 1.377(4)
C11 C14 1.441(4)
C14 C15 1.398(4)
C15 C19 1.394(5)
C19 C23 1.376(4)
C19 C30 1.533(4)
C16 C26 1.537(4)
C16 C12 1.394(4)
C26 C29 1.519(5)
C26 C27 1.525(5)
C26 C28 1.524(5)
C2 C3 1.507(4)
C22 C23 1.405(4)
C22 C25 1.428(4)
C31 C30 1.526(6)
C6 C7 1.513(5)
C24 C25 1.351(4)
C3 C4 1.516(5)
C30 C32 1.516(6)
C4 C5 1.508(5)
C8 C7 1.487(6)
C8 C9 1.533(7)
